data_7034907
loop_
_publ_author_name
'Meininger, Daniel J.'
'Muzquiz, Nicanor'
'Arman, Hadi D.'
'Tonzetich, Zachary J.'

_publ_section_title
;
 Synthesis, characterization, and atropisomerism of iron complexes
 containing the tetrakis(2-chloro-6-fluorophenyl)porphyrinate ligand.
;
_journal_issue 20
_journal_name_full 'Dalton transactions (Cambridge, England : 2003)'
_journal_page_first 9486
_journal_page_last 9495
_journal_paper_doi 10.1039/c5dt01122a
_journal_volume 44
_journal_year 2015
_chemical_formula_moiety 'C53 H41 Cl4 F4 Fe N4 S Si, 2(C H2 Cl2)'
_chemical_formula_sum 'C55 H45 Cl8 F4 Fe N4 S Si'
_chemical_formula_weight 1237.55
_chemical_name_systematic
; 
 ? 
;
_space_group_IT_number 4
_symmetry_cell_setting monoclinic
_symmetry_space_group_name_Hall 'P 2yb'
_symmetry_space_group_name_H-M 'P 1 21 1'
_atom_sites_solution_hydrogens geom
_atom_sites_solution_primary direct
_atom_sites_solution_secondary difmap
_audit_creation_method SHELXL-97
_audit_update_record
;
2015-03-18 deposited with the CCDC.
2015-04-17 downloaded from the CCDC.
;
_cell_angle_alpha 90.00
_cell_angle_beta 117.1275(19)
_cell_angle_gamma 90.00
_cell_formula_units_Z 2
_cell_length_a 11.785(2)
_cell_length_b 21.887(4)
_cell_length_c 12.845(2)
_cell_measurement_reflns_used 16267
_cell_measurement_temperature 98(2)
_cell_measurement_theta_max 40.2
_cell_measurement_theta_min 2.2
_cell_volume 2948.7(9)
_computing_cell_refinement
;
CrystalClear-SM Expert 2.0 r5 (Rigaku, 2010)
;
_computing_data_collection
;
CrystalClear-SM Expert 2.0 r5 (Rigaku, 2010)
;
_computing_data_reduction
;
CrystalClear-SM Expert 2.0 r5 (Rigaku, 2010)
;
_computing_structure_refinement 'SHELXL-97 (Sheldrick, 1997)'
_computing_structure_solution 'SHELXS-97 (Sheldrick, 1990)'
_diffrn_ambient_temperature 98(2)
_diffrn_detector_area_resol_mean 28.5714
_diffrn_measured_fraction_theta_full 0.990
_diffrn_measured_fraction_theta_max 0.990
_diffrn_measurement_device_type
;
Saturn724 (2x2 bin mode)
;
_diffrn_measurement_method \w
_diffrn_radiation_monochromator graphite
_diffrn_radiation_source 'sealed tube'
_diffrn_radiation_type MoK\a
_diffrn_radiation_wavelength 0.71073
_diffrn_reflns_av_R_equivalents 0.0000
_diffrn_reflns_av_sigmaI/netI 0.0703
_diffrn_reflns_limit_h_max 12
_diffrn_reflns_limit_h_min -14
_diffrn_reflns_limit_k_max 18
_diffrn_reflns_limit_k_min -26
_diffrn_reflns_limit_l_max 15
_diffrn_reflns_limit_l_min 0
_diffrn_reflns_number 7729
_diffrn_reflns_reduction_process 'Lp corrections applied'
_diffrn_reflns_theta_full 25.05
_diffrn_reflns_theta_max 25.05
_diffrn_reflns_theta_min 2.58
_diffrn_standards_decay_% <1
_diffrn_standards_interval_count 0
_diffrn_standards_number 0
_exptl_absorpt_coefficient_mu 0.726
_exptl_absorpt_correction_T_max 1.000
_exptl_absorpt_correction_T_min 0.626
_exptl_absorpt_correction_type multi-scan
_exptl_absorpt_process_details 'ABSCOR (Higashi, 1995)'
_exptl_crystal_colour red
_exptl_crystal_density_diffrn 1.394
_exptl_crystal_density_method 'not measured'
_exptl_crystal_description platelet
_exptl_crystal_F_000 1262
_exptl_crystal_recrystallization_method 'Re-crystallisation from solvent: dichloromethane and pentane'
_exptl_crystal_size_max 0.40
_exptl_crystal_size_mid 0.25
_exptl_crystal_size_min 0.10
_refine_diff_density_max 1.506
_refine_diff_density_min -0.775
_refine_diff_density_rms 0.098
_refine_ls_abs_structure_details 'Flack H D (1983), Acta Cryst. A39, 876-881'
_refine_ls_abs_structure_Flack -0.03(3)
_refine_ls_extinction_method none
_refine_ls_goodness_of_fit_ref 1.008
_refine_ls_hydrogen_treatment constr
_refine_ls_matrix_type full
_refine_ls_number_parameters 618
_refine_ls_number_reflns 7729
_refine_ls_number_restraints 1
_refine_ls_restrained_S_all 1.008
_refine_ls_R_factor_all 0.0722
_refine_ls_R_factor_gt 0.0685
_refine_ls_shift/su_max 0.005
_refine_ls_shift/su_mean 0.000
_refine_ls_structure_factor_coef Fsqd
_refine_ls_weighting_details 'calc w=1/[\s^2^(Fo^2^)+(0.0100P)^2^+15.5000P] where P=(Fo^2^+2Fc^2^)/3'
_refine_ls_weighting_scheme calc
_refine_ls_wR_factor_gt 0.1520
_refine_ls_wR_factor_ref 0.1545
_reflns_number_gt 7184
_reflns_number_total 7729
_reflns_threshold_expression >2sigma(I)
_cod_data_source_file c5dt01122a2.cif
_cod_data_source_block cd1301f
_cod_depositor_comments 'Adding full bibliography for 7034907.cif.'
_cod_original_sg_symbol_Hall P2yb
_cod_original_sg_symbol_H-M P2(1)
_cod_database_code 7034907

loop_
_symmetry_equiv_pos_as_xyz
'x, y, z'
'-x, y+1/2, -z'

loop_
_atom_site_label
_atom_site_type_symbol
_atom_site_fract_x
_atom_site_fract_y
_atom_site_fract_z
_atom_site_U_iso_or_equiv
_atom_site_adp_type
_atom_site_occupancy
_atom_site_symmetry_multiplicity
_atom_site_calc_flag
_atom_site_refinement_flags
_atom_site_disorder_assembly
_atom_site_disorder_group
Fe1 Fe 0.94128(8) 0.47950(5) 0.19263(8) 0.0238(2) Uani 1 1 d . . .
S1 S 0.79485(16) 0.40869(9) 0.08022(14) 0.0283(4) Uani 1 1 d . . .
Si1 Si 0.68255(18) 0.41952(11) -0.10718(16) 0.0297(5) Uani 1 1 d . . .
Cl4 Cl 1.1326(3) 0.70737(15) 0.1531(3) 0.0658(7) Uani 1 1 d . . .
Cl3 Cl 0.8363(2) 0.67228(15) 0.4549(2) 0.0695(8) Uani 1 1 d . . .
N3 N 0.8970(5) 0.4861(3) 0.3342(4) 0.0257(13) Uani 1 1 d . . .
N2 N 1.0890(5) 0.4196(3) 0.3021(4) 0.0234(12) Uani 1 1 d . . .
N1 N 1.0604(5) 0.5032(3) 0.1194(5) 0.0275(13) Uani 1 1 d . . .
N4 N 0.8693(5) 0.5679(3) 0.1520(5) 0.0244(13) Uani 1 1 d . . .
C6 C 1.3276(7) 0.3900(4) 0.1852(6) 0.0310(17) Uani 1 1 d . B .
C34 C 0.7826(7) 0.5951(4) 0.1828(6) 0.0284(16) Uani 1 1 d . . .
C38 C 0.9639(6) 0.6007(4) 0.0240(5) 0.0252(15) Uani 1 1 d . . .
C27 C 0.7512(7) 0.5737(4) 0.2675(6) 0.0285(16) Uani 1 1 d . . .
C23 C 0.9276(7) 0.4431(4) 0.4203(6) 0.0300(17) Uani 1 1 d . . .
C37 C 0.8808(6) 0.6080(4) 0.0733(6) 0.0267(16) Uani 1 1 d . . .
C28 C 0.6521(7) 0.6086(4) 0.2881(7) 0.0311(17) Uani 1 1 d . . .
C1 C 1.0447(6) 0.5511(4) 0.0440(6) 0.0291(16) Uani 1 1 d . . .
C15 C 1.0944(7) 0.3874(4) 0.3944(6) 0.0287(16) Uani 1 1 d . . .
C12 C 1.1837(6) 0.3970(4) 0.2790(6) 0.0279(16) Uani 1 1 d . . .
C36 C 0.7956(6) 0.6589(4) 0.0503(6) 0.0294(16) Uani 1 1 d . . .
H36 H 0.7838 0.6909 -0.0013 0.035 Uiso 1 1 calc R . .
C5 C 1.2177(6) 0.4188(4) 0.1939(6) 0.0300(17) Uani 1 1 d . . .
C11 C 1.3158(7) 0.3417(4) 0.1121(6) 0.0290(16) Uani 1 1 d . . .
C26 C 0.8095(6) 0.5237(4) 0.3409(6) 0.0258(15) Uani 1 1 d . . .
C13 C 1.2526(7) 0.3488(4) 0.3624(6) 0.0318(17) Uani 1 1 d . . .
H13 H 1.3217 0.3264 0.3669 0.038 Uiso 1 1 calc R . .
C35 C 0.7356(7) 0.6515(4) 0.1179(6) 0.0290(16) Uani 1 1 d . . .
H35 H 0.6755 0.6776 0.1219 0.035 Uiso 1 1 calc R . .
C24 C 0.8535(7) 0.4559(4) 0.4849(6) 0.0342(18) Uani 1 1 d . . .
H24 H 0.8559 0.4338 0.5477 0.041 Uiso 1 1 calc R . .
C25 C 0.7820(7) 0.5057(4) 0.4352(6) 0.0294(17) Uani 1 1 d . . .
H25 H 0.7259 0.5248 0.4574 0.035 Uiso 1 1 calc R . .
C2 C 1.1320(7) 0.5440(4) -0.0054(7) 0.0345(18) Uani 1 1 d . . .
H2 H 1.1379 0.5697 -0.0604 0.041 Uiso 1 1 calc R . .
C3 C 1.2027(6) 0.4946(4) 0.0411(6) 0.0323(18) Uani 1 1 d . . .
H3 H 1.2673 0.4796 0.0256 0.039 Uiso 1 1 calc R . .
C10 C 1.4174(7) 0.3170(4) 0.0998(7) 0.0368(19) Uani 1 1 d . C .
H10 H 1.4037 0.2852 0.0474 0.044 Uiso 1 1 calc R . .
C4 C 1.1596(6) 0.4688(4) 0.1202(6) 0.0289(16) Uani 1 1 d . . .
C45 C 0.7876(8) 0.4479(4) -0.1719(6) 0.0370(19) Uani 1 1 d . . .
H45A H 0.8231 0.4867 -0.1322 0.044 Uiso 1 1 calc R . .
C14 C 1.1947(7) 0.3435(4) 0.4321(6) 0.0327(17) Uani 1 1 d . . .
H14 H 1.2166 0.3161 0.4936 0.039 Uiso 1 1 calc R . .
C51 C 0.5452(6) 0.4738(4) -0.1402(6) 0.0306(16) Uani 1 1 d . . .
H51A H 0.4870 0.4706 -0.2239 0.037 Uiso 1 1 calc R . .
C33 C 0.6828(7) 0.6516(4) 0.3763(7) 0.0353(18) Uani 1 1 d . . .
F3 F 0.4877(4) 0.5535(3) 0.1266(5) 0.0622(18) Uani 1 1 d . . .
C9 C 1.5386(8) 0.3398(4) 0.1652(7) 0.040(2) Uani 1 1 d . . .
H9 H 1.6073 0.3231 0.1580 0.047 Uiso 1 1 calc R C .
C8 C 1.5577(8) 0.3888(5) 0.2436(8) 0.050(3) Uani 1 1 d . B .
H8 H 1.6387 0.4050 0.2881 0.061 Uiso 1 1 calc R . .
F4 F 0.8270(4) 0.6021(2) -0.2388(4) 0.0447(12) Uani 1 1 d . . .
C46 C 0.7171(9) 0.4633(6) -0.3015(7) 0.058(3) Uani 1 1 d . . .
H46A H 0.6786 0.4270 -0.3453 0.086 Uiso 1 1 calc R . .
H46B H 0.7761 0.4797 -0.3267 0.086 Uiso 1 1 calc R . .
H46C H 0.6520 0.4930 -0.3144 0.086 Uiso 1 1 calc R . .
C32 C 0.5910(9) 0.6802(4) 0.3976(8) 0.045(2) Uani 1 1 d . . .
H32 H 0.6145 0.7095 0.4562 0.053 Uiso 1 1 calc R . .
C48 C 0.6188(8) 0.3412(4) -0.1697(7) 0.039(2) Uani 1 1 d . . .
H48A H 0.6841 0.3217 -0.1857 0.047 Uiso 1 1 calc R . .
C47 C 0.9019(7) 0.4077(5) -0.1479(7) 0.044(2) Uani 1 1 d . . .
H47A H 0.9466 0.3987 -0.0658 0.066 Uiso 1 1 calc R . .
H47B H 0.9579 0.4287 -0.1716 0.066 Uiso 1 1 calc R . .
H47C H 0.8734 0.3703 -0.1911 0.066 Uiso 1 1 calc R . .
C31 C 0.4630(9) 0.6650(5) 0.3307(9) 0.053(3) Uani 1 1 d . . .
H31 H 0.4005 0.6838 0.3447 0.064 Uiso 1 1 calc R . .
C7 C 1.4531(8) 0.4123(5) 0.2527(7) 0.044(2) Uani 1 1 d . . .
C50 C 0.4977(9) 0.3474(5) -0.2895(8) 0.055(3) Uani 1 1 d . . .
H50A H 0.4379 0.3743 -0.2813 0.082 Uiso 1 1 calc R . .
H50B H 0.4593 0.3079 -0.3148 0.082 Uiso 1 1 calc R . .
H50C H 0.5210 0.3638 -0.3464 0.082 Uiso 1 1 calc R . .
C52 C 0.4700(8) 0.4554(4) -0.0731(8) 0.045(2) Uani 1 1 d . . .
H52A H 0.4268 0.4174 -0.1033 0.067 Uiso 1 1 calc R . .
H52B H 0.4086 0.4866 -0.0829 0.067 Uiso 1 1 calc R . .
H52C H 0.5278 0.4509 0.0085 0.067 Uiso 1 1 calc R . .
C39 C 0.9753(5) 0.6545(2) -0.0480(4) 0.0321(18) Uani 1 1 d G . .
C40 C 1.0526(4) 0.7038(3) 0.0104(3) 0.0376(19) Uani 1 1 d G . .
C41 C 1.0651(5) 0.7526(2) -0.0526(5) 0.045(2) Uani 1 1 d G . .
H41A H 1.1168 0.7856 -0.0135 0.054 Uiso 1 1 calc R . .
C42 C 1.0005(6) 0.7523(2) -0.1741(5) 0.057(3) Uani 1 1 d G . .
H42A H 1.0089 0.7850 -0.2163 0.069 Uiso 1 1 calc R . .
C43 C 0.9233(5) 0.7030(3) -0.2326(3) 0.057(3) Uani 1 1 d G . .
H43A H 0.8800 0.7027 -0.3139 0.068 Uiso 1 1 calc R . .
C44 C 0.9107(5) 0.6541(2) -0.1695(4) 0.043(2) Uani 1 1 d G . .
C53 C 0.5871(8) 0.5394(4) -0.1151(8) 0.043(2) Uani 1 1 d . . .
H53A H 0.6302 0.5458 -0.0320 0.065 Uiso 1 1 calc R . .
H53B H 0.5138 0.5656 -0.1494 0.065 Uiso 1 1 calc R . .
H53C H 0.6439 0.5487 -0.1477 0.065 Uiso 1 1 calc R . .
C30 C 0.4298(8) 0.6217(6) 0.2435(9) 0.057(3) Uani 1 1 d . . .
H30 H 0.3450 0.6104 0.1992 0.068 Uiso 1 1 calc R . .
C49 C 0.5899(8) 0.2960(5) -0.0907(8) 0.047(2) Uani 1 1 d . . .
H49A H 0.6646 0.2916 -0.0168 0.071 Uiso 1 1 calc R . .
H49B H 0.5664 0.2569 -0.1285 0.071 Uiso 1 1 calc R . .
H49C H 0.5211 0.3117 -0.0781 0.071 Uiso 1 1 calc R . .
C29 C 0.5250(8) 0.5951(5) 0.2228(7) 0.044(2) Uani 1 1 d . . .
Cl6 Cl 0.4250(3) 0.20604(15) 0.3134(2) 0.0676(7) Uani 1 1 d . . .
Cl5 Cl 0.6072(3) 0.28447(15) 0.4965(2) 0.0675(7) Uani 1 1 d . . .
C54 C 0.5855(10) 0.2283(5) 0.3913(9) 0.060(3) Uani 1 1 d . . .
H54A H 0.6145 0.2440 0.3370 0.072 Uiso 1 1 calc R . .
H54B H 0.6370 0.1928 0.4299 0.072 Uiso 1 1 calc R . .
Cl7 Cl 0.5952(3) 0.06156(18) 0.4399(3) 0.0971(10) Uani 1 1 d . A .
C16 C 1.0161(7) 0.3968(4) 0.4485(6) 0.0306(17) Uani 1 1 d . . .
C17 C 1.0414(6) 0.3593(3) 0.5556(5) 0.0666(14) Uani 1 1 d G . .
C18 C 1.1246(6) 0.3788(3) 0.6678(6) 0.0666(14) Uani 1 1 d G . .
C19 C 1.1405(6) 0.3440(3) 0.7641(4) 0.0666(14) Uani 1 1 d G . .
H19 H 1.1961 0.3570 0.8392 0.080 Uiso 1 1 calc R . .
C20 C 1.0731(6) 0.2897(3) 0.7481(5) 0.0666(14) Uani 1 1 d G . .
H20 H 1.0838 0.2665 0.8125 0.080 Uiso 1 1 calc R . .
C21 C 0.9900(6) 0.2703(3) 0.6358(6) 0.0666(14) Uani 1 1 d G . .
H21 H 0.9449 0.2340 0.6252 0.080 Uiso 1 1 calc R . .
C22 C 0.9741(6) 0.3051(3) 0.5396(4) 0.0666(14) Uani 1 1 d G . .
Cl2 Cl 0.8752(3) 0.28104(19) 0.4035(3) 0.0898(10) Uani 1 1 d . . .
Cl8A Cl 0.8258(6) 0.1023(4) 0.6239(5) 0.0971(10) Uani 0.70 1 d P A 1
Cl1A Cl 1.4731(4) 0.4603(2) 0.3647(4) 0.0395(12) Uani 0.50 1 d P B 1
F1A F 1.1938(16) 0.3208(9) 0.0369(16) 0.0395(12) Uani 0.50 1 d P C 1
Cl8B Cl 0.8493(16) 0.1070(9) 0.5926(13) 0.0971(10) Uani 0.30 1 d P A 2
Cl1B Cl 1.1757(6) 0.3095(3) 0.0492(7) 0.0455(15) Uani 0.50 1 d P C 2
F1B F 1.4746(11) 0.4692(6) 0.3210(11) 0.0455(15) Uani 0.50 1 d P B 2
C55 C 0.7426(14) 0.0427(7) 0.5494(16) 0.134(7) Uani 1 1 d . . .
H55C H 0.7320 0.0147 0.6028 0.161 Uiso 1 1 calc R A 1
H55D H 0.7902 0.0217 0.5155 0.161 Uiso 1 1 calc R A 1
F2 F 1.1887(7) 0.4327(4) 0.6879(6) 0.0898(10) Uani 1 1 d . . .

loop_
_atom_site_aniso_label
_atom_site_aniso_U_11
_atom_site_aniso_U_22
_atom_site_aniso_U_33
_atom_site_aniso_U_23
_atom_site_aniso_U_13
_atom_site_aniso_U_12
Fe1 0.0281(4) 0.0294(6) 0.0185(4) 0.0003(4) 0.0147(4) 0.0014(5)
S1 0.0333(9) 0.0321(11) 0.0205(8) -0.0033(8) 0.0130(7) -0.0021(8)
Si1 0.0331(10) 0.0370(13) 0.0212(9) -0.0054(9) 0.0143(7) 0.0019(10)
Cl4 0.0663(15) 0.0644(18) 0.0669(16) 0.0099(14) 0.0306(13) 0.0001(14)
Cl3 0.0615(14) 0.086(2) 0.0605(15) -0.0410(15) 0.0278(12) -0.0089(15)
N3 0.029(3) 0.034(4) 0.020(3) 0.003(3) 0.016(2) 0.000(3)
N2 0.026(3) 0.025(3) 0.019(3) 0.003(3) 0.011(2) 0.003(3)
N1 0.031(3) 0.031(4) 0.026(3) 0.005(3) 0.018(2) 0.002(3)
N4 0.027(3) 0.028(3) 0.025(3) 0.005(3) 0.017(2) 0.003(3)
C6 0.036(4) 0.036(5) 0.029(4) 0.008(3) 0.023(3) 0.012(3)
C34 0.035(4) 0.029(4) 0.026(3) -0.003(3) 0.018(3) -0.003(3)
C38 0.019(3) 0.038(4) 0.017(3) 0.002(3) 0.006(2) 0.002(3)
C27 0.040(4) 0.025(4) 0.033(4) -0.006(3) 0.028(3) -0.004(3)
C23 0.034(4) 0.035(5) 0.026(4) 0.000(3) 0.019(3) -0.001(3)
C37 0.030(3) 0.033(4) 0.019(3) -0.003(3) 0.013(3) -0.006(3)
C28 0.045(4) 0.022(4) 0.041(4) 0.001(3) 0.033(4) 0.003(3)
C1 0.032(3) 0.032(4) 0.029(4) -0.002(3) 0.019(3) -0.005(3)
C15 0.034(4) 0.029(4) 0.020(3) 0.002(3) 0.010(3) 0.004(3)
C12 0.030(3) 0.035(5) 0.022(3) 0.001(3) 0.015(3) 0.006(3)
C36 0.030(4) 0.031(4) 0.028(4) 0.002(3) 0.014(3) 0.003(3)
C5 0.029(3) 0.041(5) 0.024(3) -0.002(3) 0.015(3) 0.000(3)
C11 0.032(4) 0.030(4) 0.028(4) 0.003(3) 0.016(3) -0.001(3)
C26 0.030(3) 0.031(4) 0.021(3) -0.002(3) 0.016(3) -0.001(3)
C13 0.032(4) 0.040(5) 0.029(4) 0.001(4) 0.018(3) 0.003(4)
C35 0.033(4) 0.025(4) 0.030(4) 0.000(3) 0.016(3) 0.004(3)
C24 0.040(4) 0.046(5) 0.025(4) 0.001(3) 0.022(3) 0.000(4)
C25 0.035(4) 0.041(5) 0.025(3) 0.002(3) 0.024(3) 0.003(4)
C2 0.035(4) 0.045(5) 0.035(4) 0.006(4) 0.026(3) 0.003(4)
C3 0.030(3) 0.046(5) 0.029(4) 0.004(3) 0.021(3) 0.004(3)
C10 0.045(4) 0.036(5) 0.041(4) -0.007(4) 0.030(4) -0.003(4)
C4 0.032(3) 0.038(5) 0.022(3) -0.002(3) 0.017(3) -0.001(3)
C45 0.046(4) 0.047(5) 0.020(4) 0.004(3) 0.017(3) 0.003(4)
C14 0.037(4) 0.037(5) 0.030(4) 0.003(4) 0.021(3) 0.005(4)
C51 0.032(3) 0.035(4) 0.023(3) -0.006(4) 0.011(3) 0.006(4)
C33 0.046(4) 0.032(5) 0.036(4) -0.003(4) 0.025(4) -0.001(4)
F3 0.029(2) 0.076(4) 0.087(4) -0.066(3) 0.030(2) -0.020(3)
C9 0.050(5) 0.041(5) 0.043(5) 0.012(4) 0.035(4) 0.017(4)
C8 0.040(4) 0.073(8) 0.042(5) -0.015(5) 0.022(4) 0.008(5)
F4 0.047(3) 0.029(3) 0.050(3) 0.017(2) 0.015(2) -0.002(2)
C46 0.064(5) 0.088(9) 0.025(4) 0.010(5) 0.024(4) 0.018(6)
C32 0.077(6) 0.029(5) 0.045(5) -0.008(4) 0.043(5) 0.001(5)
C48 0.045(4) 0.047(5) 0.030(4) -0.008(4) 0.020(3) 0.002(4)
C47 0.043(4) 0.060(6) 0.040(4) -0.003(4) 0.028(4) 0.007(4)
C31 0.064(6) 0.051(6) 0.074(6) 0.004(5) 0.057(5) 0.017(5)
C7 0.044(4) 0.054(6) 0.036(4) -0.014(4) 0.021(3) 0.007(4)
C50 0.060(6) 0.053(7) 0.039(5) -0.018(5) 0.012(4) -0.005(5)
C52 0.039(4) 0.047(6) 0.055(5) -0.007(4) 0.027(4) 0.002(4)
C39 0.031(3) 0.046(5) 0.028(3) 0.009(4) 0.021(3) 0.006(3)
C40 0.028(4) 0.050(5) 0.035(4) -0.001(4) 0.014(3) 0.001(4)
C41 0.039(4) 0.044(6) 0.063(6) 0.008(5) 0.031(4) -0.001(4)
C42 0.061(6) 0.059(7) 0.075(7) 0.041(6) 0.051(5) 0.020(5)
C43 0.074(6) 0.066(7) 0.040(5) 0.028(5) 0.034(5) 0.021(6)
C44 0.051(5) 0.051(6) 0.032(4) 0.009(4) 0.022(4) 0.011(4)
C53 0.042(4) 0.043(5) 0.048(5) -0.005(4) 0.023(4) 0.003(4)
C30 0.037(4) 0.082(8) 0.060(6) -0.008(6) 0.030(4) 0.006(5)
C49 0.054(5) 0.051(6) 0.049(5) -0.012(5) 0.033(4) -0.009(5)
C29 0.044(5) 0.054(6) 0.042(5) -0.018(4) 0.026(4) -0.002(4)
Cl6 0.0756(16) 0.077(2) 0.0614(15) 0.0151(15) 0.0410(13) 0.0108(15)
Cl5 0.0855(18) 0.0665(19) 0.0672(16) 0.0099(15) 0.0494(15) 0.0055(16)
C54 0.072(6) 0.056(7) 0.071(7) 0.007(6) 0.048(6) 0.010(6)
Cl7 0.0921(18) 0.0781(18) 0.0705(18) 0.0073(16) -0.0067(13) -0.0161(15)
C16 0.033(4) 0.041(5) 0.020(3) 0.003(3) 0.014(3) 0.005(3)
C17 0.075(3) 0.081(4) 0.065(2) 0.041(3) 0.051(2) 0.036(3)
C18 0.075(3) 0.081(4) 0.065(2) 0.041(3) 0.051(2) 0.036(3)
C19 0.075(3) 0.081(4) 0.065(2) 0.041(3) 0.051(2) 0.036(3)
C20 0.075(3) 0.081(4) 0.065(2) 0.041(3) 0.051(2) 0.036(3)
C21 0.075(3) 0.081(4) 0.065(2) 0.041(3) 0.051(2) 0.036(3)
C22 0.075(3) 0.081(4) 0.065(2) 0.041(3) 0.051(2) 0.036(3)
Cl2 0.101(2) 0.095(3) 0.0747(18) -0.0167(17) 0.0418(16) -0.0366(19)
Cl8A 0.0921(18) 0.0781(18) 0.0705(18) 0.0073(16) -0.0067(13) -0.0161(15)
Cl1A 0.0327(18) 0.056(3) 0.037(2) -0.023(2) 0.0219(17) -0.0098(18)
F1A 0.0327(18) 0.056(3) 0.037(2) -0.023(2) 0.0219(17) -0.0098(18)
Cl8B 0.0921(18) 0.0781(18) 0.0705(18) 0.0073(16) -0.0067(13) -0.0161(15)
Cl1B 0.040(3) 0.044(3) 0.054(3) -0.017(3) 0.024(2) -0.007(2)
F1B 0.040(3) 0.044(3) 0.054(3) -0.017(3) 0.024(2) -0.007(2)
C55 0.097(10) 0.072(11) 0.153(16) 0.057(11) -0.012(10) 0.005(9)
F2 0.101(2) 0.095(3) 0.0747(18) -0.0167(17) 0.0418(16) -0.0366(19)

loop_
_atom_type_symbol
_atom_type_description
_atom_type_scat_dispersion_real
_atom_type_scat_dispersion_imag
_atom_type_scat_source
C C 0.0033 0.0016 'International Tables Vol C Tables 4.2.6.8 and 6.1.1.4'
H H 0.0000 0.0000 'International Tables Vol C Tables 4.2.6.8 and 6.1.1.4'
N N 0.0061 0.0033 'International Tables Vol C Tables 4.2.6.8 and 6.1.1.4'
F F 0.0171 0.0103 'International Tables Vol C Tables 4.2.6.8 and 6.1.1.4'
Si Si 0.0817 0.0704 'International Tables Vol C Tables 4.2.6.8 and 6.1.1.4'
S S 0.1246 0.1234 'International Tables Vol C Tables 4.2.6.8 and 6.1.1.4'
Cl Cl 0.1484 0.1585 'International Tables Vol C Tables 4.2.6.8 and 6.1.1.4'
Fe Fe 0.3463 0.8444 'International Tables Vol C Tables 4.2.6.8 and 6.1.1.4'

loop_
_geom_angle_atom_site_label_1
_geom_angle_atom_site_label_2
_geom_angle_atom_site_label_3
_geom_angle
N1 Fe1 N4 86.4(2)
N1 Fe1 N3 148.7(2)
N4 Fe1 N3 85.4(2)
N1 Fe1 N2 86.3(2)
N4 Fe1 N2 149.2(2)
N3 Fe1 N2 85.5(2)
N1 Fe1 S1 110.81(18)
N4 Fe1 S1 111.67(17)
N3 Fe1 S1 100.32(17)
N2 Fe1 S1 98.94(17)
Si1 S1 Fe1 122.13(11)
C45 Si1 C51 111.2(4)
C45 Si1 C48 108.9(4)
C51 Si1 C48 109.8(4)
C45 Si1 S1 109.6(3)
C51 Si1 S1 110.1(2)
C48 Si1 S1 107.1(3)
C26 N3 C23 107.1(5)
C26 N3 Fe1 126.2(4)
C23 N3 Fe1 124.8(5)
C15 N2 C12 106.4(6)
C15 N2 Fe1 126.8(5)
C12 N2 Fe1 125.7(4)
C1 N1 C4 105.1(5)
C1 N1 Fe1 127.2(5)
C4 N1 Fe1 127.0(5)
C34 N4 C37 105.4(6)
C34 N4 Fe1 126.6(5)
C37 N4 Fe1 127.2(4)
C11 C6 C7 115.7(7)
C11 C6 C5 123.7(7)
C7 C6 C5 120.6(7)
C27 C34 N4 125.2(7)
C27 C34 C35 124.8(7)
N4 C34 C35 109.8(6)
C1 C38 C37 124.7(7)
C1 C38 C39 117.9(5)
C37 C38 C39 117.2(6)
C34 C27 C26 124.7(6)
C34 C27 C28 118.1(7)
C26 C27 C28 117.1(6)
N3 C23 C16 127.3(6)
N3 C23 C24 108.6(7)
C16 C23 C24 124.1(7)
N4 C37 C38 125.4(7)
N4 C37 C36 110.3(6)
C38 C37 C36 124.3(7)
C29 C28 C33 116.7(7)
C29 C28 C27 119.8(7)
C33 C28 C27 123.3(7)
N1 C1 C38 125.7(6)
N1 C1 C2 109.4(7)
C38 C1 C2 124.8(7)
N2 C15 C16 125.4(7)
N2 C15 C14 110.4(6)
C16 C15 C14 124.2(7)
N2 C12 C5 126.4(7)
N2 C12 C13 109.7(6)
C5 C12 C13 123.8(6)
C35 C36 C37 107.2(7)
C35 C36 H36 126.4
C37 C36 H36 126.4
C4 C5 C12 124.3(6)
C4 C5 C6 116.9(6)
C12 C5 C6 118.6(7)
C6 C11 C10 123.6(7)
C6 C11 F1A 118.5(10)
C10 C11 F1A 117.6(10)
C6 C11 Cl1B 115.7(6)
C10 C11 Cl1B 120.4(7)
F1A C11 Cl1B 12.4(9)
N3 C26 C27 125.8(6)
N3 C26 C25 110.9(6)
C27 C26 C25 123.3(6)
C14 C13 C12 105.6(7)
C14 C13 H13 127.2
C12 C13 H13 127.2
C36 C35 C34 107.2(6)
C36 C35 H35 126.4
C34 C35 H35 126.4
C25 C24 C23 106.8(6)
C25 C24 H24 126.6
C23 C24 H24 126.6
C24 C25 C26 106.7(6)
C24 C25 H25 126.6
C26 C25 H25 126.6
C3 C2 C1 108.5(7)
C3 C2 H2 125.8
C1 C2 H2 125.8
C2 C3 C4 106.6(6)
C2 C3 H3 126.7
C4 C3 H3 126.7
C9 C10 C11 119.8(8)
C9 C10 H10 120.1
C11 C10 H10 120.1
N1 C4 C5 125.3(6)
N1 C4 C3 110.4(7)
C5 C4 C3 124.1(6)
C47 C45 C46 110.0(7)
C47 C45 Si1 114.8(6)
C46 C45 Si1 114.6(6)
C47 C45 H45A 105.5
C46 C45 H45A 105.5
Si1 C45 H45A 105.5
C13 C14 C15 107.9(7)
C13 C14 H14 126.1
C15 C14 H14 126.1
C53 C51 C52 110.1(6)
C53 C51 Si1 112.8(5)
C52 C51 Si1 111.2(6)
C53 C51 H51A 107.5
C52 C51 H51A 107.5
Si1 C51 H51A 107.5
C32 C33 C28 122.3(8)
C32 C33 Cl3 118.9(7)
C28 C33 Cl3 118.7(6)
C10 C9 C8 119.4(7)
C10 C9 H9 120.3
C8 C9 H9 120.3
C7 C8 C9 118.7(8)
C7 C8 H8 120.7
C9 C8 H8 120.7
C45 C46 H46A 109.5
C45 C46 H46B 109.5
H46A C46 H46B 109.5
C45 C46 H46C 109.5
H46A C46 H46C 109.5
H46B C46 H46C 109.5
C33 C32 C31 119.7(8)
C33 C32 H32 120.2
C31 C32 H32 120.2
C50 C48 C49 109.0(7)
C50 C48 Si1 110.3(7)
C49 C48 Si1 117.3(5)
C50 C48 H48A 106.6
C49 C48 H48A 106.6
Si1 C48 H48A 106.6
C45 C47 H47A 109.5
C45 C47 H47B 109.5
H47A C47 H47B 109.5
C45 C47 H47C 109.5
H47A C47 H47C 109.5
H47B C47 H47C 109.5
C30 C31 C32 119.4(8)
C30 C31 H31 120.3
C32 C31 H31 120.3
C8 C7 C6 122.7(8)
C8 C7 F1B 116.3(9)
C6 C7 F1B 120.2(8)
C8 C7 Cl1A 120.7(7)
C6 C7 Cl1A 115.6(6)
F1B C7 Cl1A 20.2(5)
C48 C50 H50A 109.5
C48 C50 H50B 109.5
H50A C50 H50B 109.5
C48 C50 H50C 109.5
H50A C50 H50C 109.5
H50B C50 H50C 109.5
C51 C52 H52A 109.5
C51 C52 H52B 109.5
H52A C52 H52B 109.5
C51 C52 H52C 109.5
H52A C52 H52C 109.5
H52B C52 H52C 109.5
C40 C39 C44 120.0
C40 C39 C38 118.9(4)
C44 C39 C38 121.1(4)
C39 C40 C41 120.0
C39 C40 Cl4 122.9(3)
C41 C40 Cl4 117.1(3)
C42 C41 C40 120.0
C42 C41 H41A 120.0
C40 C41 H41A 120.0
C41 C42 C43 120.0
C41 C42 H42A 120.0
C43 C42 H42A 120.0
C44 C43 C42 120.0
C44 C43 H43A 120.0
C42 C43 H43A 120.0
C43 C44 C39 120.0
C43 C44 F4 117.0(4)
C39 C44 F4 123.0(4)
C51 C53 H53A 109.5
C51 C53 H53B 109.5
H53A C53 H53B 109.5
C51 C53 H53C 109.5
H53A C53 H53C 109.5
H53B C53 H53C 109.5
C31 C30 C29 119.2(8)
C31 C30 H30 120.4
C29 C30 H30 120.4
C48 C49 H49A 109.5
C48 C49 H49B 109.5
H49A C49 H49B 109.5
C48 C49 H49C 109.5
H49A C49 H49C 109.5
H49B C49 H49C 109.5
C28 C29 C30 122.9(8)
C28 C29 F3 118.8(7)
C30 C29 F3 118.3(8)
Cl6 C54 Cl5 111.9(5)
Cl6 C54 H54A 109.2
Cl5 C54 H54A 109.2
Cl6 C54 H54B 109.2
Cl5 C54 H54B 109.2
H54A C54 H54B 107.9
C23 C16 C15 124.6(7)
C23 C16 C17 116.8(6)
C15 C16 C17 118.1(7)
C18 C17 C22 120.0
C18 C17 C16 122.0(5)
C22 C17 C16 117.9(5)
F2 C18 C17 122.0(5)
F2 C18 C19 117.9(5)
C17 C18 C19 120.0
C20 C19 C18 120.0
C20 C19 H19 120.0
C18 C19 H19 120.0
C19 C20 C21 120.0
C19 C20 H20 120.0
C21 C20 H20 120.0
C20 C21 C22 120.0
C20 C21 H21 120.0
C22 C21 H21 120.0
C21 C22 C17 120.0
C21 C22 Cl2 120.1(4)
C17 C22 Cl2 119.9(4)
Cl8A C55 Cl7 113.5(9)
Cl8A C55 Cl8B 19.2(7)
Cl7 C55 Cl8B 111.7(9)
Cl8A C55 H55C 108.9
Cl7 C55 H55C 108.9
Cl8B C55 H55C 125.0
Cl8A C55 H55D 108.9
Cl7 C55 H55D 108.9
Cl8B C55 H55D 92.5
H55C C55 H55D 107.7

loop_
_geom_bond_atom_site_label_1
_geom_bond_atom_site_label_2
_geom_bond_distance
Fe1 N1 2.080(5)
Fe1 N4 2.081(6)
Fe1 N3 2.113(5)
Fe1 N2 2.120(6)
Fe1 S1 2.279(2)
S1 Si1 2.167(3)
Si1 C45 1.883(8)
Si1 C51 1.893(7)
Si1 C48 1.898(9)
Cl4 C40 1.636(5)
Cl3 C33 1.683(8)
N3 C26 1.354(9)
N3 C23 1.369(10)
N2 C15 1.355(9)
N2 C12 1.372(8)
N1 C1 1.382(10)
N1 C4 1.388(9)
N4 C34 1.386(9)
N4 C37 1.390(9)
C6 C11 1.377(11)
C6 C7 1.417(11)
C6 C5 1.490(9)
C34 C27 1.382(9)
C34 C35 1.451(11)
C38 C1 1.388(11)
C38 C37 1.396(9)
C38 C39 1.541(8)
C27 C26 1.401(11)
C27 C28 1.516(9)
C23 C16 1.379(11)
C23 C24 1.479(9)
C37 C36 1.438(11)
C28 C29 1.375(11)
C28 C33 1.389(11)
C1 C2 1.442(9)
C15 C16 1.401(10)
C15 C14 1.426(11)
C12 C5 1.408(9)
C12 C13 1.458(11)
C36 C35 1.357(10)
C36 H36 0.9300
C5 C4 1.404(11)
C11 C10 1.387(10)
C11 F1A 1.395(18)
C11 Cl1B 1.631(9)
C26 C25 1.443(9)
C13 C14 1.355(10)
C13 H13 0.9300
C35 H35 0.9300
C24 C25 1.347(11)
C24 H24 0.9300
C25 H25 0.9300
C2 C3 1.329(11)
C2 H2 0.9300
C3 C4 1.442(9)
C3 H3 0.9300
C10 C9 1.378(12)
C10 H10 0.9300
C45 C47 1.519(11)
C45 C46 1.522(10)
C45 H45A 0.9800
C14 H14 0.9300
C51 C53 1.506(12)
C51 C52 1.545(10)
C51 H51A 0.9800
C33 C32 1.381(11)
F3 C29 1.433(9)
C9 C8 1.419(13)
C9 H9 0.9300
C8 C7 1.389(11)
C8 H8 0.9300
F4 C44 1.504(6)
C46 H46A 0.9600
C46 H46B 0.9600
C46 H46C 0.9600
C32 C31 1.394(13)
C32 H32 0.9300
C48 C50 1.556(11)
C48 C49 1.562(12)
C48 H48A 0.9800
C47 H47A 0.9600
C47 H47B 0.9600
C47 H47C 0.9600
C31 C30 1.382(14)
C31 H31 0.9300
C7 F1B 1.477(15)
C7 Cl1A 1.709(9)
C50 H50A 0.9600
C50 H50B 0.9600
C50 H50C 0.9600
C52 H52A 0.9600
C52 H52B 0.9600
C52 H52C 0.9600
C39 C40 1.3900
C39 C44 1.3900
C40 C41 1.3900
C41 C42 1.3900
C41 H41A 0.9300
C42 C43 1.3900
C42 H42A 0.9300
C43 C44 1.3900
C43 H43A 0.9300
C53 H53A 0.9600
C53 H53B 0.9600
C53 H53C 0.9600
C30 C29 1.393(12)
C30 H30 0.9300
C49 H49A 0.9600
C49 H49B 0.9600
C49 H49C 0.9600
Cl6 C54 1.757(11)
Cl5 C54 1.757(11)
C54 H54A 0.9700
C54 H54B 0.9700
Cl7 C55 1.713(13)
C16 C17 1.510(8)
C17 C18 1.3900
C17 C22 1.3900
C18 F2 1.361(9)
C18 C19 1.3900
C19 C20 1.3900
C19 H19 0.9300
C20 C21 1.3900
C20 H20 0.9300
C21 C22 1.3900
C21 H21 0.9300
C22 Cl2 1.683(6)
Cl8A C55 1.650(18)
Cl8B C55 1.80(2)
C55 H55C 0.9700
C55 H55D 0.9700
